data_2230733
loop_
_publ_author_name
'Betz, Richard'
'Gerber, Thomas'
'Schalekamp, Henk'

_publ_section_title
;
 1,6-Bis(chloromethyl)pyridine
;
_journal_coeditor_code IS2723
_journal_issue 7
_journal_name_full 'Acta Crystallographica Section E'
_journal_page_first o1577
_journal_paper_doi 10.1107/S1600536811020678
_journal_volume 67
_journal_year 2011
_chemical_formula_iupac 'C7 H7 Cl2 N'
_chemical_formula_moiety 'C7 H7 Cl2 N'
_chemical_formula_sum 'C7 H7 Cl2 N'
_chemical_formula_weight 176.04
_chemical_melting_point 346
_chemical_name_common 1,6-Bis(chloromethyl)pyridine
_chemical_name_systematic
;
1,6-Bis(chloromethyl)pyridine
;
_space_group_IT_number 14
_symmetry_cell_setting monoclinic
_symmetry_space_group_name_Hall '-P 2ybc'
_symmetry_space_group_name_H-M 'P 1 21/c 1'
_atom_sites_solution_hydrogens geom
_atom_sites_solution_primary direct
_atom_sites_solution_secondary difmap
_audit_creation_method SHELXL-97
_cell_angle_alpha 90.00
_cell_angle_beta 113.5350(10)
_cell_angle_gamma 90.00
_cell_formula_units_Z 4
_cell_length_a 8.9927(2)
_cell_length_b 12.1581(3)
_cell_length_c 7.4893(2)
_cell_measurement_reflns_used 5840
_cell_measurement_temperature 100(2)
_cell_measurement_theta_max 28.29
_cell_measurement_theta_min 2.47
_cell_volume 750.72(3)
_computing_cell_refinement 'SAINT (Bruker, 2010)'
_computing_data_collection 'APEX2 (Bruker, 2010)'
_computing_data_reduction 'SAINT (Bruker, 2010)'
_computing_molecular_graphics 'ORTEP-3 (Farrugia, 1997) and <i>Mercury</i> (Macrae <i>et al.</i>, 2008)'
_computing_publication_material 'SHELXL97 (Sheldrick, 2008) and PLATON (Spek, 2009)'
_computing_structure_refinement 'SHELXL97 (Sheldrick, 2008)'
_computing_structure_solution 'SHELXS97 (Sheldrick, 2008)'
_diffrn_ambient_temperature 100(2)
_diffrn_measured_fraction_theta_full 0.995
_diffrn_measured_fraction_theta_max 0.995
_diffrn_measurement_device_type 'Bruker APEXII CCD'
_diffrn_measurement_method '\f and \w'
_diffrn_radiation_monochromator graphite
_diffrn_radiation_source 'fine-focus sealed tube'
_diffrn_radiation_type MoK\a
_diffrn_radiation_wavelength 0.71073
_diffrn_reflns_av_R_equivalents 0.0143
_diffrn_reflns_av_sigmaI/netI 0.0119
_diffrn_reflns_limit_h_max 11
_diffrn_reflns_limit_h_min -11
_diffrn_reflns_limit_k_max 16
_diffrn_reflns_limit_k_min -14
_diffrn_reflns_limit_l_max 9
_diffrn_reflns_limit_l_min -9
_diffrn_reflns_number 6994
_diffrn_reflns_theta_full 28.29
_diffrn_reflns_theta_max 28.29
_diffrn_reflns_theta_min 2.47
_exptl_absorpt_coefficient_mu 0.778
_exptl_absorpt_correction_T_max 0.872
_exptl_absorpt_correction_T_min 0.727
_exptl_absorpt_correction_type multi-scan
_exptl_absorpt_process_details
;
(<i>SADABS</i>; Bruker, 2008)
;
_exptl_crystal_colour colourless
_exptl_crystal_density_diffrn 1.558
_exptl_crystal_density_method 'not measured'
_exptl_crystal_description platelet
_exptl_crystal_F_000 360
_exptl_crystal_size_max 0.517
_exptl_crystal_size_mid 0.405
_exptl_crystal_size_min 0.176
_refine_diff_density_max 0.355
_refine_diff_density_min -0.177
_refine_ls_extinction_method none
_refine_ls_goodness_of_fit_ref 1.087
_refine_ls_hydrogen_treatment constr
_refine_ls_matrix_type full
_refine_ls_number_parameters 91
_refine_ls_number_reflns 1845
_refine_ls_number_restraints 0
_refine_ls_restrained_S_all 1.087
_refine_ls_R_factor_all 0.0194
_refine_ls_R_factor_gt 0.0185
_refine_ls_shift/su_max 0.001
_refine_ls_shift/su_mean 0.000
_refine_ls_structure_factor_coef Fsqd
_refine_ls_weighting_details 'calc w=1/[\s^2^(Fo^2^)+(0.0223P)^2^+0.2778P] where P=(Fo^2^+2Fc^2^)/3'
_refine_ls_weighting_scheme calc
_refine_ls_wR_factor_gt 0.0502
_refine_ls_wR_factor_ref 0.0510
_reflns_number_gt 1768
_reflns_number_total 1845
_reflns_threshold_expression I>2sigma(I)
_cod_data_source_file is2723.cif
_cod_data_source_block I
_cod_original_sg_symbol_Hall '-P 2ybc '
_cod_original_sg_symbol_H-M 'P 21/c'
_cod_database_code 2230733
_cod_database_fobs_code 2230733

loop_
_symmetry_equiv_pos_as_xyz
'x, y, z'
'-x, y+1/2, -z+1/2'
'-x, -y, -z'
'x, -y-1/2, z-1/2'

loop_
_atom_site_type_symbol
_atom_site_label
_atom_site_fract_x
_atom_site_fract_y
_atom_site_fract_z
_atom_site_U_iso_or_equiv
_atom_site_adp_type
_atom_site_calc_flag
_atom_site_refinement_flags
_atom_site_occupancy
_atom_site_symmetry_multiplicity
_atom_site_disorder_assembly
_atom_site_disorder_group
Cl Cl1 -0.34591(3) 0.401927(19) 0.11753(3) 0.01804(7) Uani d . 1 1 . .
Cl Cl2 0.47219(3) 0.37996(2) 0.61934(3) 0.01866(7) Uani d . 1 1 . .
N N1 0.06320(9) 0.35805(7) 0.36585(10) 0.01355(16) Uani d . 1 1 . .
C C1 -0.06797(11) 0.30473(8) 0.36501(12) 0.01361(17) Uani d . 1 1 . .
C C2 -0.07993(11) 0.19055(8) 0.36280(13) 0.01536(18) Uani d . 1 1 . .
H H2 -0.1747 0.1559 0.3626 0.018 Uiso calc R 1 1 . .
C C3 0.04877(11) 0.12810(8) 0.36096(13) 0.01600(18) Uani d . 1 1 . .
H H3 0.0435 0.0500 0.3585 0.019 Uiso calc R 1 1 . .
C C4 0.18529(11) 0.18224(8) 0.36276(13) 0.01472(18) Uani d . 1 1 . .
H H4 0.2757 0.1420 0.3624 0.018 Uiso calc R 1 1 . .
C C5 0.18709(10) 0.29671(8) 0.36515(12) 0.01296(17) Uani d . 1 1 . .
C C6 -0.20508(12) 0.37527(8) 0.36486(13) 0.01779(19) Uani d . 1 1 . .
H H6A -0.1617 0.4457 0.4317 0.021 Uiso calc R 1 1 . .
H H6B -0.2620 0.3375 0.4365 0.021 Uiso calc R 1 1 . .
C C7 0.33299(11) 0.35840(8) 0.36959(13) 0.01679(19) Uani d . 1 1 . .
H H7A 0.2991 0.4302 0.3033 0.020 Uiso calc R 1 1 . .
H H7B 0.3872 0.3160 0.2998 0.020 Uiso calc R 1 1 . .

loop_
_atom_site_aniso_label
_atom_site_aniso_U_11
_atom_site_aniso_U_22
_atom_site_aniso_U_33
_atom_site_aniso_U_12
_atom_site_aniso_U_13
_atom_site_aniso_U_23
Cl1 0.01397(11) 0.02042(12) 0.01663(12) 0.00406(8) 0.00284(8) 0.00130(8)
Cl2 0.01427(11) 0.02260(13) 0.01632(12) -0.00528(8) 0.00316(8) -0.00105(8)
N1 0.0133(4) 0.0151(4) 0.0111(3) 0.0002(3) 0.0037(3) -0.0007(3)
C1 0.0118(4) 0.0183(4) 0.0093(4) 0.0014(3) 0.0027(3) -0.0005(3)
C2 0.0126(4) 0.0193(4) 0.0131(4) -0.0030(3) 0.0040(3) -0.0002(3)
C3 0.0177(4) 0.0136(4) 0.0153(4) -0.0009(3) 0.0050(3) -0.0006(3)
C4 0.0134(4) 0.0165(4) 0.0137(4) 0.0016(3) 0.0048(3) -0.0008(3)
C5 0.0118(4) 0.0165(4) 0.0093(4) -0.0014(3) 0.0029(3) -0.0008(3)
C6 0.0143(4) 0.0243(5) 0.0135(4) 0.0042(4) 0.0042(3) -0.0007(3)
C7 0.0146(4) 0.0218(5) 0.0134(4) -0.0046(3) 0.0049(3) -0.0021(3)

loop_
_atom_type_symbol
_atom_type_description
_atom_type_scat_dispersion_real
_atom_type_scat_dispersion_imag
_atom_type_scat_source
C C 0.0033 0.0016 'International Tables Vol C Tables 4.2.6.8 and 6.1.1.4'
H H 0.0000 0.0000 'International Tables Vol C Tables 4.2.6.8 and 6.1.1.4'
Cl Cl 0.1484 0.1585 'International Tables Vol C Tables 4.2.6.8 and 6.1.1.4'
N N 0.0061 0.0033 'International Tables Vol C Tables 4.2.6.8 and 6.1.1.4'

loop_
_geom_angle_atom_site_label_1
_geom_angle_atom_site_label_2
_geom_angle_atom_site_label_3
_geom_angle_site_symmetry_1
_geom_angle_site_symmetry_3
_geom_angle
_geom_angle_publ_flag
C5 N1 C1 . . 117.41(8) ?
N1 C1 C2 . . 123.00(8) ?
N1 C1 C6 . . 116.32(8) ?
C2 C1 C6 . . 120.67(8) ?
C3 C2 C1 . . 118.98(9) ?
C3 C2 H2 . . 120.5 ?
C1 C2 H2 . . 120.5 ?
C4 C3 C2 . . 118.55(9) ?
C4 C3 H3 . . 120.7 ?
C2 C3 H3 . . 120.7 ?
C3 C4 C5 . . 118.68(8) ?
C3 C4 H4 . . 120.7 ?
C5 C4 H4 . . 120.7 ?
N1 C5 C4 . . 123.38(8) ?
N1 C5 C7 . . 116.23(8) ?
C4 C5 C7 . . 120.39(8) ?
C1 C6 Cl1 . . 110.02(6) ?
C1 C6 H6A . . 109.7 ?
Cl1 C6 H6A . . 109.7 ?
C1 C6 H6B . . 109.7 ?
Cl1 C6 H6B . . 109.7 ?
H6A C6 H6B . . 108.2 ?
C5 C7 Cl2 . . 109.50(6) ?
C5 C7 H7A . . 109.8 ?
Cl2 C7 H7A . . 109.8 ?
C5 C7 H7B . . 109.8 ?
Cl2 C7 H7B . . 109.8 ?
H7A C7 H7B . . 108.2 ?

loop_
_geom_bond_atom_site_label_1
_geom_bond_atom_site_label_2
_geom_bond_site_symmetry_2
_geom_bond_distance
_geom_bond_publ_flag
Cl1 C6 . 1.8074(10) ?
Cl2 C7 . 1.8068(9) ?
N1 C5 . 1.3425(11) ?
N1 C1 . 1.3438(12) ?
C1 C2 . 1.3920(14) ?
C1 C6 . 1.5016(13) ?
C2 C3 . 1.3888(13) ?
C2 H2 . 0.9500 ?
C3 C4 . 1.3883(13) ?
C3 H3 . 0.9500 ?
C4 C5 . 1.3918(13) ?
C4 H4 . 0.9500 ?
C5 C7 . 1.5001(12) ?
C6 H6A . 0.9900 ?
C6 H6B . 0.9900 ?
C7 H7A . 0.9900 ?
C7 H7B . 0.9900 ?

loop_
_geom_torsion_atom_site_label_1
_geom_torsion_atom_site_label_2
_geom_torsion_atom_site_label_3
_geom_torsion_atom_site_label_4
_geom_torsion_site_symmetry_1
_geom_torsion_site_symmetry_2
_geom_torsion_site_symmetry_3
_geom_torsion_site_symmetry_4
_geom_torsion
_geom_torsion_publ_flag
C5 N1 C1 C2 . . . . -0.23(12) ?
C5 N1 C1 C6 . . . . -179.72(7) ?
N1 C1 C2 C3 . . . . -0.14(14) ?
C6 C1 C2 C3 . . . . 179.33(8) ?
C1 C2 C3 C4 . . . . 0.44(13) ?
C2 C3 C4 C5 . . . . -0.38(13) ?
C1 N1 C5 C4 . . . . 0.29(12) ?
C1 N1 C5 C7 . . . . -178.98(7) ?
C3 C4 C5 N1 . . . . 0.01(13) ?
C3 C4 C5 C7 . . . . 179.26(8) ?
N1 C1 C6 Cl1 . . . . 91.43(8) ?
C2 C1 C6 Cl1 . . . . -88.07(9) ?
N1 C5 C7 Cl2 . . . . 90.05(8) ?
C4 C5 C7 Cl2 . . . . -89.24(9) ?

loop_
_cod_related_entry_id
_cod_related_entry_database
_cod_related_entry_code
1 ChemSpider 280236
